data_7056232
loop_
_publ_author_name
'Leal, Julliano Guerin'
'Sauer, Andr\'e Carpes'
'Mayer, Jo\~ao C\^andido Pilar'
'Stefanello, S\'ilvio Terra'
'Gon\,calves, Debora Farina'
'Soares, FAA'
'Iglesias, Bernardo Almeida'
'Back, Davi Fernando'
'Rodrigues, Oscar E. D.'
'Dornelles, Luciano'

_publ_section_title
;
 Synthesis and electrochemical and antioxidant properties of
 chalcogenocyanateoxadiazole and 5-heteroarylchalcogenomethyl-1H-tetrazole
 derivatives
;
_journal_name_full 'New J. Chem.'
_journal_paper_doi 10.1039/C7NJ00920H
_journal_year 2017
_chemical_formula_moiety 'C11 H10 N6 O Se'
_chemical_formula_sum 'C11 H10 N6 O Se'
_chemical_formula_weight 321.21
_chemical_melting_point 426
_chemical_name_common 'tetrazol ylselanyl methyl (p-tolyl) oxadiazole'
_chemical_name_systematic
;
2-((1H-tetrazol-5-ylselanyl)methyl)-5-(p-tolyl)-1,3,4-oxadiazole
;
_space_group_IT_number 14
_symmetry_cell_setting monoclinic
_symmetry_space_group_name_Hall '-P 2yn'
_symmetry_space_group_name_H-M 'P 1 21/n 1'
_atom_sites_solution_hydrogens geom
_atom_sites_solution_primary direct
_atom_sites_solution_secondary difmap
_audit_conform_dict_location ftp://ftp.iucr.org/pub/cif_core.dic
_audit_conform_dict_name cif_core.dic
_audit_conform_dict_version 2.4
_audit_creation_date 2016-11-09T08:53:29-00:00
_audit_creation_method 'WinGX routine CIF_UPDATE'
_audit_update_record
;
2017-01-27 deposited with the CCDC.
2017-05-24 downloaded from the CCDC.
;
_cell_angle_alpha 90
_cell_angle_beta 97.582(13)
_cell_angle_gamma 90
_cell_formula_units_Z 4
_cell_length_a 6.246(2)
_cell_length_b 23.899(7)
_cell_length_c 8.301(2)
_cell_measurement_reflns_used 9973
_cell_measurement_temperature 100(2)
_cell_measurement_theta_max 29.612
_cell_measurement_theta_min 2.62
_cell_volume 1228.3(6)
_computing_cell_refinement 'SAINT V8.34A (Bruker AXS Inc., 2013)'
_computing_data_collection 'Bruker Instrument Service v4.2.7'
_computing_data_reduction 'SAINT V8.34A (Bruker AXS Inc., 2013)'
_computing_molecular_graphics 'Diamond (version 3.2i; Crystal Impact GbR, Bo'
_computing_structure_refinement 'SHELXL-2008 (Sheldrick, 2008)'
_computing_structure_solution 'SHELXL-2008 (Sheldrick, 2008)'
_diffrn_ambient_temperature 100(2)
_diffrn_detector_area_resol_mean 10.4167
_diffrn_measured_fraction_theta_full 0.995
_diffrn_measured_fraction_theta_max 0.995
_diffrn_measurement_device_type 'Bruker D8 Quest Photon 100 diffractometer'
_diffrn_measurement_method '2\% \f & \w scans'
_diffrn_radiation_monochromator 'Montel type 2-dim beam shaping X ray optics'
_diffrn_radiation_type MoK\a
_diffrn_radiation_wavelength 0.71073
_diffrn_reflns_av_R_equivalents 0.039
_diffrn_reflns_av_unetI/netI 0.0628
_diffrn_reflns_limit_h_max 8
_diffrn_reflns_limit_h_min -8
_diffrn_reflns_limit_k_max 33
_diffrn_reflns_limit_k_min -27
_diffrn_reflns_limit_l_max 10
_diffrn_reflns_limit_l_min -11
_diffrn_reflns_number 8786
_diffrn_reflns_theta_full 29.63
_diffrn_reflns_theta_max 29.63
_diffrn_reflns_theta_min 2.62
_diffrn_source 'micro-focus tube'
_exptl_absorpt_coefficient_mu 3.059
_exptl_absorpt_correction_T_max 0.7296
_exptl_absorpt_correction_T_min 0.3742
_exptl_absorpt_correction_type multi-scan
_exptl_absorpt_process_details
;
SADABS (version 2012/1; Bruker, 2012) was used to perform the numerical
        absorption correction based on the indexed faces of the crystal.
;
_exptl_crystal_colour yellow
_exptl_crystal_density_diffrn 1.737
_exptl_crystal_density_meas ?
_exptl_crystal_density_method 'not measured'
_exptl_crystal_description block
_exptl_crystal_F_000 640
_exptl_crystal_recrystallization_method 'Re-crystallisation from solvent: CH2Cl2/MeOH'
_exptl_crystal_size_max 0.4
_exptl_crystal_size_mid 0.29
_exptl_crystal_size_min 0.11
_refine_diff_density_max 0.731
_refine_diff_density_min -0.81
_refine_diff_density_rms 0.18
_refine_ls_extinction_coef none
_refine_ls_extinction_method none
_refine_ls_goodness_of_fit_ref 1.167
_refine_ls_hydrogen_treatment constr
_refine_ls_matrix_type full
_refine_ls_number_parameters 172
_refine_ls_number_reflns 3453
_refine_ls_number_restraints 0
_refine_ls_restrained_S_all 1.167
_refine_ls_R_factor_all 0.0481
_refine_ls_R_factor_gt 0.0386
_refine_ls_shift/su_max 0.002
_refine_ls_shift/su_mean 0
_refine_ls_structure_factor_coef Fsqd
_refine_ls_weighting_details 'calc w=1/[\s^2^(Fo^2^)+(0.0808P)^2^+0.3748P] where P=(Fo^2^+2Fc^2^)/3'
_refine_ls_weighting_scheme calc
_refine_ls_wR_factor_gt 0.138
_refine_ls_wR_factor_ref 0.1436
_reflns_number_gt 2966
_reflns_number_total 3453
_reflns_threshold_expression >2\s(I)
_cod_data_source_file c7nj00920h2.cif
_cod_data_source_block p21n
_cod_depositor_comments
;
The following automatic conversions were performed:

'_chemical_melting_point' value '426K' was changed to '426' - the
value should be numeric and without a unit designator.

'_exptl_crystal_density_meas' value 'none' was changed to '?' - the
value is perceived as not measured.

Automatic conversion script
Id: cif_fix_values 4973 2017-02-22 13:04:09Z antanas 
;
_cod_original_cell_volume 1228.3(7)
_cod_original_sg_symbol_Hall -P2yn
_cod_original_sg_symbol_H-M P21/n
_cod_database_code 7056232

loop_
_symmetry_equiv_pos_as_xyz
'x, y, z'
'-x+1/2, y+1/2, -z+1/2'
'-x, -y, -z'
'x-1/2, -y-1/2, z-1/2'

loop_
_atom_site_label
_atom_site_type_symbol
_atom_site_fract_x
_atom_site_fract_y
_atom_site_fract_z
_atom_site_U_iso_or_equiv
_atom_site_adp_type
_atom_site_occupancy
_atom_site_symmetry_multiplicity
_atom_site_calc_flag
_atom_site_refinement_flags
Se Se 1.06314(4) 0.679620(13) 0.19005(4) 0.01279(13) Uani 1 1 d .
O O 0.7406(3) 0.56005(9) 0.1491(2) 0.0120(4) Uani 1 1 d .
N3 N 0.8587(4) 0.77567(11) 0.3095(3) 0.0122(5) Uani 1 1 d .
H3 H 0.9578 0.7789 0.3948 0.015 Uiso 1 1 calc R
N6 N 0.6826(4) 0.74466(11) 0.0855(3) 0.0142(5) Uani 1 1 d .
N5 N 0.5824(4) 0.79080(12) 0.1395(3) 0.0163(5) Uani 1 1 d .
N2 N 0.3923(4) 0.58044(12) 0.0997(3) 0.0147(5) Uani 1 1 d .
N4 N 0.6873(4) 0.80981(13) 0.2735(3) 0.0168(5) Uani 1 1 d .
N1 N 0.5090(4) 0.62183(11) 0.0279(3) 0.0142(5) Uani 1 1 d .
C4 C 0.5348(4) 0.54507(14) 0.1689(3) 0.0119(5) Uani 1 1 d .
C13 C 0.8544(5) 0.73610(13) 0.1947(3) 0.0111(5) Uani 1 1 d .
C12 C 0.8996(4) 0.63721(13) 0.0119(3) 0.0124(5) Uani 1 1 d .
H12A H 0.8504 0.6632 -0.0784 0.015 Uiso 1 1 calc R
H12B H 0.9965 0.6093 -0.029 0.015 Uiso 1 1 calc R
C9 C 0.6439(5) 0.41870(14) 0.4320(4) 0.0144(6) Uani 1 1 d .
H9 H 0.7646 0.4005 0.4914 0.017 Uiso 1 1 calc R
C1 C 0.7102(5) 0.60801(13) 0.0609(3) 0.0116(5) Uani 1 1 d .
C10 C 0.6760(4) 0.46697(14) 0.3456(3) 0.0131(5) Uani 1 1 d .
H10 H 0.8178 0.4814 0.3459 0.016 Uiso 1 1 calc R
C5 C 0.5001(4) 0.49459(13) 0.2578(3) 0.0110(5) Uani 1 1 d .
C7 C 0.2630(5) 0.42470(13) 0.3460(4) 0.0135(6) Uani 1 1 d .
H7 H 0.1211 0.4105 0.3464 0.016 Uiso 1 1 calc R
C8 C 0.4376(5) 0.39642(13) 0.4334(3) 0.0125(5) Uani 1 1 d .
C6 C 0.2924(5) 0.47297(13) 0.2589(4) 0.0141(6) Uani 1 1 d .
H6 H 0.1716 0.4913 0.2001 0.017 Uiso 1 1 calc R
C11 C 0.4022(5) 0.34438(14) 0.5262(4) 0.0165(6) Uani 1 1 d .
H11A H 0.2478 0.3354 0.5127 0.025 Uiso 1 1 calc R
H11B H 0.4534 0.3503 0.6417 0.025 Uiso 1 1 calc R
H11C H 0.4822 0.3134 0.4852 0.025 Uiso 1 1 calc R

loop_
_atom_site_aniso_label
_atom_site_aniso_U_11
_atom_site_aniso_U_22
_atom_site_aniso_U_33
_atom_site_aniso_U_23
_atom_site_aniso_U_13
_atom_site_aniso_U_12
Se 0.00904(17) 0.0134(2) 0.01513(19) -0.00025(10) -0.00150(11) 0.00184(10)
O 0.0111(9) 0.0116(10) 0.0138(9) 0.0006(8) 0.0037(7) 0.0003(8)
N3 0.0117(10) 0.0146(13) 0.0095(10) -0.0023(9) -0.0015(8) -0.0016(9)
N6 0.0167(12) 0.0130(13) 0.0123(11) -0.0011(10) -0.0008(9) 0.0022(10)
N5 0.0137(11) 0.0137(13) 0.0197(12) -0.0008(11) -0.0046(9) 0.0047(10)
N2 0.0107(10) 0.0162(14) 0.0171(11) 0.0026(10) 0.0016(8) -0.0014(9)
N4 0.0153(12) 0.0162(14) 0.0186(13) -0.0040(11) 0.0009(10) 0.0042(10)
N1 0.0129(11) 0.0123(13) 0.0176(12) 0.0015(10) 0.0032(9) -0.0012(9)
C4 0.0117(11) 0.0131(14) 0.0116(12) -0.0006(11) 0.0035(9) 0.0015(10)
C13 0.0137(12) 0.0103(14) 0.0093(11) 0.0004(10) 0.0019(9) 0.0009(10)
C12 0.0116(11) 0.0110(14) 0.0143(13) -0.0013(11) 0.0011(9) -0.0005(10)
C9 0.0112(12) 0.0169(16) 0.0146(13) 0.0012(11) -0.0001(9) 0.0012(11)
C1 0.0140(12) 0.0109(14) 0.0106(12) -0.0016(11) 0.0039(9) -0.0012(10)
C10 0.0089(11) 0.0160(15) 0.0142(12) 0.0000(11) 0.0014(9) -0.0001(11)
C5 0.0108(11) 0.0106(13) 0.0118(11) -0.0004(10) 0.0018(9) 0.0027(10)
C7 0.0121(12) 0.0144(15) 0.0143(12) -0.0020(11) 0.0037(9) -0.0034(11)
C8 0.0141(12) 0.0121(14) 0.0114(12) -0.0032(11) 0.0023(9) -0.0025(11)
C6 0.0127(12) 0.0131(15) 0.0165(13) -0.0009(11) 0.0026(10) 0.0020(11)
C11 0.0158(13) 0.0165(16) 0.0170(13) 0.0027(12) 0.0020(10) -0.0018(12)

loop_
_atom_type_symbol
_atom_type_description
_atom_type_scat_dispersion_real
_atom_type_scat_dispersion_imag
_atom_type_scat_source
C C 0.0033 0.0016 'International Tables Vol C Tables 4.2.6.8 and 6.1.1.4'
H H 0 0 'International Tables Vol C Tables 4.2.6.8 and 6.1.1.4'
N N 0.0061 0.0033 'International Tables Vol C Tables 4.2.6.8 and 6.1.1.4'
O O 0.0106 0.006 'International Tables Vol C Tables 4.2.6.8 and 6.1.1.4'
Se Se -0.0929 2.2259 'International Tables Vol C Tables 4.2.6.8 and 6.1.1.4'

loop_
_geom_angle_atom_site_label_1
_geom_angle_atom_site_label_2
_geom_angle_atom_site_label_3
_geom_angle
C13 Se C12 95.33(13)
C1 O C4 102.6(2)
C13 N3 N4 109.2(2)
C13 N6 N5 105.3(2)
N4 N5 N6 111.2(2)
C4 N2 N1 106.3(2)
N5 N4 N3 105.9(3)
C1 N1 N2 105.9(3)
N2 C4 O 112.1(3)
N2 C4 C5 128.7(3)
O C4 C5 119.2(3)
N6 C13 N3 108.4(3)
N6 C13 Se 126.7(2)
N3 C13 Se 124.9(2)
C1 C12 Se 113.1(2)
C10 C9 C8 121.2(3)
N1 C1 O 113.1(2)
N1 C1 C12 127.8(3)
O C1 C12 119.1(2)
C9 C10 C5 120.3(3)
C6 C5 C10 119.2(3)
C6 C5 C4 120.9(3)
C10 C5 C4 119.9(3)
C6 C7 C8 121.6(3)
C9 C8 C7 117.9(3)
C9 C8 C11 121.4(3)
C7 C8 C11 120.7(3)
C7 C6 C5 119.9(3)

loop_
_geom_bond_atom_site_label_1
_geom_bond_atom_site_label_2
_geom_bond_distance
Se C13 1.881(3)
Se C12 1.964(3)
O C1 1.360(4)
O C4 1.365(3)
N3 C13 1.340(4)
N3 N4 1.348(4)
N6 C13 1.327(4)
N6 N5 1.372(4)
N5 N4 1.296(4)
N2 C4 1.305(4)
N2 N1 1.407(4)
N1 C1 1.294(4)
C4 C5 1.446(4)
C12 C1 1.476(4)
C9 C10 1.387(4)
C9 C8 1.396(4)
C10 C5 1.401(4)
C5 C6 1.397(4)
C7 C6 1.386(4)
C7 C8 1.402(4)
C8 C11 1.495(4)
